data_7130217
loop_
_publ_author_name
'Charette, Andr\'e B.'
'St-Jacques, Kevin'
'Ladd, Carolyn L.'

_publ_section_title
;
 Access to hexahydroazepinone heterocycles via palladium-catalysed
 C(sp3)--H alkenylation/ring-opening of cyclopropanes
;
_journal_name_full 'Chemical Communications'
_journal_paper_doi 10.1039/D2CC01917E
_journal_year 2022
_chemical_formula_moiety 'C17 H19 N O'
_chemical_formula_sum 'C17 H19 N O'
_chemical_formula_weight 253.33
_space_group_crystal_system orthorhombic
_space_group_IT_number 33
_space_group_name_Hall 'P 2c -2n'
_space_group_name_H-M_alt 'P n a 21'
_atom_sites_solution_hydrogens geom
_atom_sites_solution_primary dual
_audit_creation_date 2020-03-11
_audit_creation_method
;
Olex2 1.3
(compiled 2020.02.04 svn.rd84adfe8 for OlexSys, GUI svn.r6032)
;
_audit_update_record
;
2021-08-20 deposited with the CCDC.	2022-06-09 downloaded from the CCDC.
;
_cell_angle_alpha 90
_cell_angle_beta 90
_cell_angle_gamma 90
_cell_formula_units_Z 4
_cell_length_a 9.1178(3)
_cell_length_b 18.3487(7)
_cell_length_c 8.0923(3)
_cell_measurement_reflns_used 7396
_cell_measurement_temperature 100
_cell_measurement_theta_max 71.927
_cell_measurement_theta_min 5.418
_cell_volume 1353.84(8)
_computing_cell_refinement
;
SAINT (2017) V8.38A; Integration Software for Single Crystal Data.
Bruker AXS Inc., Madison, WI 53719-1173.
;
_computing_data_collection
;
APEX 3 (2019) Bruker AXS Inc., Madison, WI 53719-1173.
;
_computing_data_reduction
;
SAINT (2017) V8.38A; Integration Software for Single Crystal Data.
Bruker AXS Inc., Madison, WI 53719-1173.
;
_computing_molecular_graphics 'Olex2 1.3 (Dolomanov et al., 2009)'
_computing_publication_material 'Olex2 1.3 (Dolomanov et al., 2009)'
_computing_structure_refinement 'SHELXL 2018/3 (Sheldrick, 2015)'
_computing_structure_solution 'SHELXT 2014/5 (Sheldrick, 2014)'
_diffrn_ambient_temperature 100
_diffrn_detector 'CCD area detector'
_diffrn_detector_area_resol_mean 8.3
_diffrn_detector_type 'Bruker APEX2 CCD'
_diffrn_measured_fraction_theta_full 0.990
_diffrn_measured_fraction_theta_max 0.984
_diffrn_measurement_device 'three-circle diffractometer'
_diffrn_measurement_device_type 'Bruker Smart APEX'
_diffrn_measurement_method '\w scans'
_diffrn_radiation_collimation 'Focusing mirrors'
_diffrn_radiation_monochromator 'Quazar MX Mirror Optics'
_diffrn_radiation_probe x-ray
_diffrn_radiation_type CuK\a
_diffrn_radiation_wavelength 1.54178
_diffrn_reflns_av_R_equivalents 0.0431
_diffrn_reflns_av_unetI/netI 0.0281
_diffrn_reflns_Laue_measured_fraction_full 0.990
_diffrn_reflns_Laue_measured_fraction_max 0.984
_diffrn_reflns_limit_h_max 11
_diffrn_reflns_limit_h_min -11
_diffrn_reflns_limit_k_max 18
_diffrn_reflns_limit_k_min -21
_diffrn_reflns_limit_l_max 9
_diffrn_reflns_limit_l_min -9
_diffrn_reflns_number 17932
_diffrn_reflns_point_group_measured_fraction_full 0.987
_diffrn_reflns_point_group_measured_fraction_max 0.976
_diffrn_reflns_theta_full 67.679
_diffrn_reflns_theta_max 72.049
_diffrn_reflns_theta_min 5.417
_diffrn_source 'Microfocus Source'
_diffrn_source_current 0.65
_diffrn_source_power 0.02912
_diffrn_source_target Cu
_diffrn_source_type 'Incoatec I\mS High Brilliance Microsource'
_diffrn_source_voltage 44.8
_exptl_absorpt_coefficient_mu 0.596
_exptl_absorpt_correction_T_max 0.9154
_exptl_absorpt_correction_T_min 0.6611
_exptl_absorpt_correction_type multi-scan
_exptl_absorpt_process_details
;
SADABS-2016/2 (Bruker,2016/2) was used for absorption correction.
wR2(int) was 0.1331 before and 0.0609 after correction.
The Ratio of minimum to maximum transmission is 0.7222.
The \l/2 correction factor is Not present.
;
_exptl_crystal_colour colourless
_exptl_crystal_colour_primary colourless
_exptl_crystal_density_diffrn 1.243
_exptl_crystal_description prism
_exptl_crystal_F_000 544
_exptl_crystal_recrystallization_method 'Slow evaporation in ether'
_exptl_crystal_size_max 0.23
_exptl_crystal_size_mid 0.1
_exptl_crystal_size_min 0.09
_refine_diff_density_max 0.178
_refine_diff_density_min -0.200
_refine_diff_density_rms 0.040
_refine_ls_abs_structure_details
;
 Refined as an inversion twin.
;
_refine_ls_abs_structure_Flack 0.1(3)
_refine_ls_extinction_method none
_refine_ls_goodness_of_fit_ref 1.048
_refine_ls_hydrogen_treatment constr
_refine_ls_matrix_type full
_refine_ls_number_parameters 173
_refine_ls_number_reflns 2599
_refine_ls_number_restraints 1
_refine_ls_restrained_S_all 1.047
_refine_ls_R_factor_all 0.0355
_refine_ls_R_factor_gt 0.0351
_refine_ls_shift/su_max 0.000
_refine_ls_shift/su_mean 0.000
_refine_ls_structure_factor_coef Fsqd
_refine_ls_weighting_details 'w=1/[\s^2^(Fo^2^)+(0.0656P)^2^+0.1198P] where P=(Fo^2^+2Fc^2^)/3'
_refine_ls_weighting_scheme calc
_refine_ls_wR_factor_gt 0.0915
_refine_ls_wR_factor_ref 0.0923
_reflns_Friedel_coverage 0.846
_reflns_Friedel_fraction_full 0.983
_reflns_Friedel_fraction_max 0.968
_reflns_number_gt 2565
_reflns_number_total 2599
_reflns_threshold_expression 'I > 2\s(I)'
_cod_data_source_file d2cc01917e2.cif
_cod_data_source_block lauvin2
_cod_depositor_comments
;
The following automatic conversions were performed:

data item '_diffrn_radiation_probe' value 'X-ray' was changed to
'x-ray' in accordance with the
/home/data/users/saulius/crontab/automatic-downloads/rss-feeds/RSC/lib/dictionaries/cif_core.dic
dictionary named 'cif_core.dic' version 2.4.2 last updated on
2011-04-26.

Automatic conversion script
Id: cif_fix_values 7556 2019-12-06 15:28:31Z antanas 
;
_cod_database_code 7130217
_shelx_shelxl_version_number 2018/3
_shelx_space_group_comment
;
The symmetry employed for this shelxl refinement is uniquely defined
by the following loop, which should always be used as a source of
symmetry information in preference to the above space-group names.
They are only intended as comments.
;
_shelx_estimated_absorpt_t_max 0.948
_shelx_estimated_absorpt_t_min 0.875
_olex2_refinement_description
;
1. Twinned data refinement
 Scales: 0.9(3)
 0.1(3)
2. Fixed Uiso
 At 1.2 times of:
  All C(H) groups, All C(H,H) groups
3.a Secondary CH2 refined with riding coordinates:
 C1(H1A,H1B), C2(H2A,H2B), C3(H3A,H3B), C4(H4A,H4B), C7(H7A,H7B), C11(H11A,H11B)
3.b Aromatic/amide H refined with riding coordinates:
 C8(H8), C9(H9), C13(H13), C14(H14), C15(H15), C16(H16), C17(H17)
;
_olex2_exptl_crystal_mounting_method 'Mounted on a cryoloop'
_olex2_submission_special_instructions 'No special instructions were received'

loop_
_space_group_symop_operation_xyz
'x, y, z'
'-x, -y, z+1/2'
'x+1/2, -y+1/2, z'
'-x+1/2, y+1/2, z+1/2'

loop_
_atom_site_label
_atom_site_type_symbol
_atom_site_fract_x
_atom_site_fract_y
_atom_site_fract_z
_atom_site_U_iso_or_equiv
_atom_site_adp_type
_atom_site_occupancy
_atom_site_site_symmetry_order
_atom_site_calc_flag
_atom_site_refinement_flags_posn
_atom_site_refinement_flags_adp
_atom_site_refinement_flags_occupancy
_atom_site_disorder_assembly
_atom_site_disorder_group
O1 O 0.49458(14) 0.17453(7) 0.66680(17) 0.0294(3) Uani 1 1 d . . . . .
N1 N 0.39268(16) 0.27677(9) 0.56058(18) 0.0263(3) Uani 1 1 d . . . . .
C1 C 0.4331(2) 0.09377(10) 0.3804(2) 0.0298(4) Uani 1 1 d . . . . .
H1A H 0.341950 0.085810 0.444256 0.036 Uiso 1 1 calc R U . . .
H1B H 0.513475 0.067384 0.436886 0.036 Uiso 1 1 calc R U . . .
C2 C 0.4139(2) 0.06302(11) 0.2069(3) 0.0329(4) Uani 1 1 d . . . . .
H2A H 0.320205 0.080551 0.159530 0.039 Uiso 1 1 calc R U . . .
H2B H 0.410250 0.009143 0.211928 0.039 Uiso 1 1 calc R U . . .
C3 C 0.5410(2) 0.08687(11) 0.0967(3) 0.0337(4) Uani 1 1 d . . . . .
H3A H 0.634504 0.068989 0.143842 0.040 Uiso 1 1 calc R U . . .
H3B H 0.529252 0.065177 -0.014527 0.040 Uiso 1 1 calc R U . . .
C4 C 0.5461(2) 0.16944(11) 0.0822(3) 0.0341(4) Uani 1 1 d . . . . .
H4A H 0.643161 0.183941 0.038463 0.041 Uiso 1 1 calc R U . . .
H4B H 0.470942 0.185287 0.001512 0.041 Uiso 1 1 calc R U . . .
C5 C 0.5200(2) 0.20850(10) 0.2436(2) 0.0276(4) Uani 1 1 d . . . . .
C6 C 0.4681(2) 0.17442(10) 0.3773(3) 0.0268(4) Uani 1 1 d . . . . .
C7 C 0.5557(2) 0.28905(10) 0.2477(3) 0.0318(4) Uani 1 1 d . . . . .
H7A H 0.632440 0.298470 0.331476 0.038 Uiso 1 1 calc R U . . .
H7B H 0.593745 0.304585 0.138646 0.038 Uiso 1 1 calc R U . . .
C8 C 0.4203(2) 0.33186(10) 0.2891(2) 0.0309(4) Uani 1 1 d . . . . .
H8 H 0.383766 0.365785 0.210580 0.037 Uiso 1 1 calc R U . . .
C9 C 0.3499(2) 0.32405(9) 0.4312(2) 0.0300(4) Uani 1 1 d . . . . .
H9 H 0.263994 0.352437 0.447554 0.036 Uiso 1 1 calc R U . . .
C10 C 0.45592(18) 0.20906(10) 0.5439(2) 0.0253(4) Uani 1 1 d . . . . .
C11 C 0.3606(2) 0.30419(10) 0.7278(2) 0.0292(4) Uani 1 1 d . . . . .
H11A H 0.369269 0.263508 0.807619 0.035 Uiso 1 1 calc R U . . .
H11B H 0.258110 0.321957 0.731277 0.035 Uiso 1 1 calc R U . . .
C12 C 0.46220(19) 0.36527(10) 0.7804(2) 0.0257(4) Uani 1 1 d . . . . .
C13 C 0.61301(19) 0.36138(10) 0.7523(2) 0.0293(4) Uani 1 1 d . . . . .
H13 H 0.652832 0.320610 0.695508 0.035 Uiso 1 1 calc R U . . .
C14 C 0.7050(2) 0.41643(10) 0.8063(2) 0.0318(4) Uani 1 1 d . . . . .
H14 H 0.807522 0.413363 0.786316 0.038 Uiso 1 1 calc R U . . .
C15 C 0.6478(2) 0.47614(11) 0.8898(2) 0.0336(4) Uani 1 1 d . . . . .
H15 H 0.711176 0.513660 0.927697 0.040 Uiso 1 1 calc R U . . .
C16 C 0.4981(2) 0.48100(10) 0.9177(3) 0.0352(5) Uani 1 1 d . . . . .
H16 H 0.458697 0.521931 0.974255 0.042 Uiso 1 1 calc R U . . .
C17 C 0.4057(2) 0.42564(10) 0.8626(3) 0.0314(4) Uani 1 1 d . . . . .
H17 H 0.303091 0.429159 0.881375 0.038 Uiso 1 1 calc R U . . .

loop_
_atom_site_aniso_label
_atom_site_aniso_U_11
_atom_site_aniso_U_22
_atom_site_aniso_U_33
_atom_site_aniso_U_23
_atom_site_aniso_U_13
_atom_site_aniso_U_12
O1 0.0344(6) 0.0280(7) 0.0257(7) 0.0026(5) -0.0023(5) -0.0002(5)
N1 0.0287(7) 0.0250(8) 0.0253(8) -0.0018(6) -0.0004(6) -0.0013(5)
C1 0.0365(9) 0.0249(10) 0.0281(9) -0.0001(7) -0.0003(8) -0.0022(7)
C2 0.0397(9) 0.0269(9) 0.0320(9) -0.0041(7) -0.0001(8) -0.0029(8)
C3 0.0423(11) 0.0308(10) 0.0280(9) -0.0052(7) 0.0021(8) 0.0015(7)
C4 0.0467(11) 0.0302(11) 0.0256(9) 0.0013(7) 0.0025(9) 0.0010(7)
C5 0.0308(8) 0.0243(9) 0.0278(9) 0.0014(7) -0.0017(7) 0.0010(6)
C6 0.0295(8) 0.0243(9) 0.0267(9) -0.0003(7) -0.0023(7) 0.0009(7)
C7 0.0397(10) 0.0270(10) 0.0287(9) 0.0033(7) 0.0014(8) -0.0045(7)
C8 0.0421(10) 0.0214(9) 0.0293(10) 0.0026(7) -0.0060(8) -0.0012(7)
C9 0.0331(9) 0.0238(9) 0.0330(10) -0.0018(7) -0.0060(8) 0.0008(7)
C10 0.0250(8) 0.0235(9) 0.0275(9) 0.0010(7) -0.0012(7) -0.0049(6)
C11 0.0321(8) 0.0281(9) 0.0274(9) -0.0026(7) 0.0019(7) -0.0019(7)
C12 0.0311(9) 0.0235(9) 0.0225(9) 0.0008(6) -0.0005(6) 0.0010(6)
C13 0.0321(9) 0.0265(9) 0.0294(9) -0.0024(7) -0.0003(8) 0.0045(7)
C14 0.0315(9) 0.0320(9) 0.0319(9) -0.0010(7) -0.0033(8) 0.0011(7)
C15 0.0405(11) 0.0257(10) 0.0346(11) -0.0022(7) -0.0045(8) -0.0031(7)
C16 0.0437(10) 0.0261(10) 0.0359(11) -0.0058(8) 0.0030(8) 0.0032(8)
C17 0.0334(9) 0.0296(9) 0.0312(9) -0.0007(8) 0.0035(8) 0.0025(7)

loop_
_atom_type_symbol
_atom_type_description
_atom_type_scat_dispersion_real
_atom_type_scat_dispersion_imag
_atom_type_scat_source
C C 0.0181 0.0091 'International Tables Vol C Tables 4.2.6.8 and 6.1.1.4'
H H 0.0000 0.0000 'International Tables Vol C Tables 4.2.6.8 and 6.1.1.4'
N N 0.0311 0.0180 'International Tables Vol C Tables 4.2.6.8 and 6.1.1.4'
O O 0.0492 0.0322 'International Tables Vol C Tables 4.2.6.8 and 6.1.1.4'

loop_
_geom_angle_atom_site_label_1
_geom_angle_atom_site_label_2
_geom_angle_atom_site_label_3
_geom_angle
_geom_angle_site_symmetry_1
_geom_angle_site_symmetry_3
_geom_angle_publ_flag
C9 N1 C11 114.56(15) . . ?
C10 N1 C9 126.62(16) . . ?
C10 N1 C11 118.80(15) . . ?
H1A C1 H1B 107.9 . . ?
C2 C1 H1A 109.3 . . ?
C2 C1 H1B 109.3 . . ?
C6 C1 H1A 109.3 . . ?
C6 C1 H1B 109.3 . . ?
C6 C1 C2 111.79(16) . . ?
C1 C2 H2A 109.6 . . ?
C1 C2 H2B 109.6 . . ?
C1 C2 C3 110.17(16) . . ?
H2A C2 H2B 108.1 . . ?
C3 C2 H2A 109.6 . . ?
C3 C2 H2B 109.6 . . ?
C2 C3 H3A 109.5 . . ?
C2 C3 H3B 109.5 . . ?
H3A C3 H3B 108.1 . . ?
C4 C3 C2 110.72(16) . . ?
C4 C3 H3A 109.5 . . ?
C4 C3 H3B 109.5 . . ?
C3 C4 H4A 108.8 . . ?
C3 C4 H4B 108.8 . . ?
H4A C4 H4B 107.7 . . ?
C5 C4 C3 113.70(17) . . ?
C5 C4 H4A 108.8 . . ?
C5 C4 H4B 108.8 . . ?
C4 C5 C7 116.68(17) . . ?
C6 C5 C4 122.29(17) . . ?
C6 C5 C7 121.03(18) . . ?
C5 C6 C1 123.06(18) . . ?
C5 C6 C10 123.88(16) . . ?
C10 C6 C1 112.65(16) . . ?
C5 C7 H7A 109.7 . . ?
C5 C7 H7B 109.7 . . ?
H7A C7 H7B 108.2 . . ?
C8 C7 C5 109.83(16) . . ?
C8 C7 H7A 109.7 . . ?
C8 C7 H7B 109.7 . . ?
C7 C8 H8 118.8 . . ?
C9 C8 C7 122.40(17) . . ?
C9 C8 H8 118.8 . . ?
N1 C9 H9 117.4 . . ?
C8 C9 N1 125.11(17) . . ?
C8 C9 H9 117.4 . . ?
O1 C10 N1 120.34(18) . . ?
O1 C10 C6 119.25(16) . . ?
N1 C10 C6 120.25(15) . . ?
N1 C11 H11A 109.0 . . ?
N1 C11 H11B 109.0 . . ?
N1 C11 C12 112.90(15) . . ?
H11A C11 H11B 107.8 . . ?
C12 C11 H11A 109.0 . . ?
C12 C11 H11B 109.0 . . ?
C13 C12 C11 121.25(16) . . ?
C17 C12 C11 119.80(16) . . ?
C17 C12 C13 118.92(17) . . ?
C12 C13 H13 119.7 . . ?
C14 C13 C12 120.56(17) . . ?
C14 C13 H13 119.7 . . ?
C13 C14 H14 120.0 . . ?
C13 C14 C15 120.09(17) . . ?
C15 C14 H14 120.0 . . ?
C14 C15 H15 120.0 . . ?
C16 C15 C14 120.02(18) . . ?
C16 C15 H15 120.0 . . ?
C15 C16 H16 120.1 . . ?
C15 C16 C17 119.76(17) . . ?
C17 C16 H16 120.1 . . ?
C12 C17 C16 120.65(18) . . ?
C12 C17 H17 119.7 . . ?
C16 C17 H17 119.7 . . ?

loop_
_geom_bond_atom_site_label_1
_geom_bond_atom_site_label_2
_geom_bond_distance
_geom_bond_site_symmetry_2
_geom_bond_publ_flag
O1 C10 1.231(2) . ?
N1 C9 1.414(2) . ?
N1 C10 1.376(2) . ?
N1 C11 1.473(2) . ?
C1 H1A 0.9900 . ?
C1 H1B 0.9900 . ?
C1 C2 1.523(3) . ?
C1 C6 1.514(3) . ?
C2 H2A 0.9900 . ?
C2 H2B 0.9900 . ?
C2 C3 1.526(3) . ?
C3 H3A 0.9900 . ?
C3 H3B 0.9900 . ?
C3 C4 1.520(3) . ?
C4 H4A 0.9900 . ?
C4 H4B 0.9900 . ?
C4 C5 1.509(3) . ?
C5 C6 1.336(3) . ?
C5 C7 1.514(2) . ?
C6 C10 1.495(3) . ?
C7 H7A 0.9900 . ?
C7 H7B 0.9900 . ?
C7 C8 1.501(3) . ?
C8 H8 0.9500 . ?
C8 C9 1.325(3) . ?
C9 H9 0.9500 . ?
C11 H11A 0.9900 . ?
C11 H11B 0.9900 . ?
C11 C12 1.515(2) . ?
C12 C13 1.396(2) . ?
C12 C17 1.391(3) . ?
C13 H13 0.9500 . ?
C13 C14 1.384(3) . ?
C14 H14 0.9500 . ?
C14 C15 1.389(3) . ?
C15 H15 0.9500 . ?
C15 C16 1.386(3) . ?
C16 H16 0.9500 . ?
C16 C17 1.393(3) . ?
C17 H17 0.9500 . ?

loop_
_geom_torsion_atom_site_label_1
_geom_torsion_atom_site_label_2
_geom_torsion_atom_site_label_3
_geom_torsion_atom_site_label_4
_geom_torsion
_geom_torsion_site_symmetry_1
_geom_torsion_site_symmetry_2
_geom_torsion_site_symmetry_3
_geom_torsion_site_symmetry_4
_geom_torsion_publ_flag
N1 C11 C12 C13 -44.1(2) . . . . ?
N1 C11 C12 C17 137.71(18) . . . . ?
C1 C2 C3 C4 -61.2(2) . . . . ?
C1 C6 C10 O1 36.8(2) . . . . ?
C1 C6 C10 N1 -138.64(16) . . . . ?
C2 C1 C6 C5 -19.3(3) . . . . ?
C2 C1 C6 C10 167.73(16) . . . . ?
C2 C3 C4 C5 42.5(2) . . . . ?
C3 C4 C5 C6 -12.9(3) . . . . ?
C3 C4 C5 C7 167.08(16) . . . . ?
C4 C5 C6 C1 1.0(3) . . . . ?
C4 C5 C6 C10 173.19(18) . . . . ?
C4 C5 C7 C8 119.92(19) . . . . ?
C5 C6 C10 O1 -136.04(18) . . . . ?
C5 C6 C10 N1 48.5(3) . . . . ?
C5 C7 C8 C9 62.0(2) . . . . ?
C6 C1 C2 C3 48.5(2) . . . . ?
C6 C5 C7 C8 -60.1(2) . . . . ?
C7 C5 C6 C1 -178.98(17) . . . . ?
C7 C5 C6 C10 -6.8(3) . . . . ?
C7 C8 C9 N1 1.1(3) . . . . ?
C9 N1 C10 O1 176.56(16) . . . . ?
C9 N1 C10 C6 -8.0(3) . . . . ?
C9 N1 C11 C12 -73.42(19) . . . . ?
C10 N1 C9 C8 -35.6(3) . . . . ?
C10 N1 C11 C12 108.16(17) . . . . ?
C11 N1 C9 C8 146.13(19) . . . . ?
C11 N1 C10 O1 -5.2(2) . . . . ?
C11 N1 C10 C6 170.20(16) . . . . ?
C11 C12 C13 C14 -177.67(18) . . . . ?
C11 C12 C17 C16 177.46(17) . . . . ?
C12 C13 C14 C15 0.2(3) . . . . ?
C13 C12 C17 C16 -0.7(3) . . . . ?
C13 C14 C15 C16 -0.6(3) . . . . ?
C14 C15 C16 C17 0.3(3) . . . . ?
C15 C16 C17 C12 0.3(3) . . . . ?
C17 C12 C13 C14 0.5(3) . . . . ?

loop_
_twin_individual_id
_twin_individual_mass_fraction_refined
1 0.9(3)
2 0.1(3)
